data_7702557
loop_
_publ_author_name
'Xu, Zhiqiang'
'Thompson, Laurence K.'
'Black, Daniel A.'
'Ralph, Corbin'
'Miller, David O.'
'Leech, Michael A.'
'Howard, Judith A. K.'

_publ_section_title
;
 N--N Bridged dinuclear complexes with Mn(ii), Ni(ii), Cu(ii), Zn(ii) and
 Cd(ii); examples with antiferromagnetic and ferromagnetic coupling
;
_journal_issue 13
_journal_name_full 'Journal of the Chemical Society, Dalton Transactions'
_journal_page_first 2042
_journal_paper_doi 10.1039/b101445p
_journal_year 2001
_chemical_formula_sum 'C30 H46.3 Cl4 N15 Ni2 O22.65'
_chemical_formula_weight 1238.69
_space_group_IT_number 14
_space_group_name_Hall '-P 2yn'
_space_group_name_H-M_alt 'P 1 21/n 1'
_symmetry_cell_setting monoclinic
_symmetry_Int_Tables_number 14
_symmetry_space_group_name_H-M 'P 1 21/n 1'
_cell_angle_alpha 90
_cell_angle_beta 98.20(2)
_cell_angle_gamma 90
_cell_formula_units_Z 4
_cell_length_a 19.277(5)
_cell_length_b 21.233(5)
_cell_length_c 12.479(3)
_cell_measurement_reflns_used 25
_cell_measurement_temperature 299.2
_cell_measurement_theta_max 29.9
_cell_measurement_theta_min 29.4
_cell_volume 5056(2)
_computing_cell_refinement 'MSC/AFC Diffractometer Control'
_computing_data_collection 'MSC/AFC Diffractometer Control'
_computing_data_reduction 'teXsan for Windows version 1.06 (MSC, 1997-1999)'
_computing_publication_material 'teXsan for Windows version 1.06 (MSC, 1997-1999)'
_computing_structure_refinement 'teXsan for Windows version 1.06 (MSC, 1997-1999)'
_computing_structure_solution
;
SIR92 (Altomare, et. al. 1994)
;
_diffrn_ambient_temperature 299.2
_diffrn_measurement_device 'Rigaku AFC6S'
_diffrn_measurement_method \w-2\q
_diffrn_orient_matrix_UB_11 -0.02082
_diffrn_orient_matrix_UB_12 0.03627
_diffrn_orient_matrix_UB_13 0.03541
_diffrn_orient_matrix_UB_21 0.01295
_diffrn_orient_matrix_UB_22 0.02889
_diffrn_orient_matrix_UB_23 -0.05726
_diffrn_orient_matrix_UB_31 -0.04632
_diffrn_orient_matrix_UB_32 -0.00823
_diffrn_orient_matrix_UB_33 -0.04498
_diffrn_radiation_detector 'scintillation counter'
_diffrn_radiation_monochromator graphite
_diffrn_radiation_source 'X-ray tube'
_diffrn_radiation_type 'Cu K\a'
_diffrn_radiation_wavelength 1.5418
_diffrn_reflns_av_R_equivalents 0.03570
_diffrn_reflns_av_sigmaI/netI 0.068
_diffrn_reflns_limit_h_max 21
_diffrn_reflns_limit_h_min 0
_diffrn_reflns_limit_k_max 23
_diffrn_reflns_limit_k_min 0
_diffrn_reflns_limit_l_max 13
_diffrn_reflns_limit_l_min -14
_diffrn_reflns_number 8018
_diffrn_reflns_reduction_process 'Lp corrections applied'
_diffrn_reflns_theta_max 60.12
_diffrn_reflns_theta_min 3.12
_diffrn_standards_decay_% -2.32
_diffrn_standards_interval_count 150
_diffrn_standards_number 3
_exptl_absorpt_coefficient_mu 3.696
_exptl_absorpt_correction_T_max 1.000
_exptl_absorpt_correction_T_min 0.818
_exptl_absorpt_correction_type
;
\y scans (North,Phillips & Matthews, 1968)
;
_exptl_crystal_colour red
_exptl_crystal_density_diffrn 1.627
_exptl_crystal_density_meas ?
_exptl_crystal_description irregular
_exptl_crystal_F_000 2546.00
_exptl_crystal_size_max 0.42
_exptl_crystal_size_mid 0.35
_exptl_crystal_size_min 0.25
_refine_diff_density_max 0.89
_refine_diff_density_min -0.89
_refine_ls_extinction_method none
_refine_ls_goodness_of_fit_all 4.734
_refine_ls_goodness_of_fit_ref 5.570
_refine_ls_hydrogen_treatment noref
_refine_ls_matrix_type full
_refine_ls_number_constraints 0
_refine_ls_number_parameters 627
_refine_ls_number_reflns 5487
_refine_ls_number_restraints 0
_refine_ls_R_factor_all 0.1462
_refine_ls_R_factor_gt 0.1100
_refine_ls_shift/su_max 0.0000
_refine_ls_shift/su_mean 0.0000
_refine_ls_structure_factor_coef F
_refine_ls_weighting_details 'w = 1/[\s^2^(Fo) + 0.00002|Fo|^2^]'
_refine_ls_weighting_scheme sigma
_refine_ls_wR_factor_all 0.1130
_refine_ls_wR_factor_ref 0.1120
_reflns_number_gt 5487
_reflns_number_total 7764
_reflns_threshold_expression I>2.00\s(I)
_cod_data_source_file b101445p.txt
_cod_data_source_block '_x608(2)'
_cod_depositor_comments
;
The following automatic conversions were performed:

data item '_exptl_crystal_density_meas' value 'not measured' was
changed to '?' -- the value is perceived as not measured.

Automatic conversion script
Id: cif_fix_values 6909 2019-04-08 15:41:33Z antanas 
;
_cod_original_cell_volume 5055(2)
_cod_original_sg_symbol_H-M 'P 21/n     '
_cod_original_formula_sum 'C30 H46.30 Cl4 N15 O22.65 Ni2 '
_cod_database_code 7702557

loop_
_symmetry_equiv_pos_as_xyz
'   +x,   +y,   +z'
1/2-x,1/2+y,1/2-z
'   -x,   -y,   -z'
1/2+x,1/2-y,1/2+z

loop_
_atom_site_label
_atom_site_fract_x
_atom_site_fract_y
_atom_site_fract_z
_atom_site_U_iso_or_equiv
_atom_site_occupancy
_atom_site_refinement_flags
_atom_site_adp_type
_atom_site_calc_flag
Ni(1) 0.34820(4) 0.23548(3) 0.20534(5) 0.0626(2) 1.000 . Uani d
Ni(2) 0.39198(4) 0.24164(4) -0.06992(5) 0.0644(2) 1.000 . Uani d
Cl(1) 0.61191(8) 0.08429(7) -0.0624(1) 0.0911(5) 1.000 . Uani d
Cl(2) 0.56671(9) 0.12233(8) 0.4524(1) 0.1080(6) 1.000 . Uani d
Cl(3) 0.1763(1) 0.0800(2) 0.6950(2) 0.180(1) 1.000 . Uani d
Cl(4) 0.1409(1) 0.0457(1) 0.1899(2) 0.1307(8) 1.000 . Uani d
O(1) 0.3083(2) 0.2798(2) -0.2981(3) 0.143(2) 1.000 . Uani d
O(2) 0.5014(2) 0.3083(2) -0.1892(2) 0.088(1) 1.000 . Uani d
O(3) 0.2282(2) 0.2805(2) 0.3257(2) 0.087(1) 1.000 . Uani d
O(4) 0.6188(3) 0.1002(3) -0.1697(4) 0.167(2) 1.000 . Uani d
O(5) 0.6758(2) 0.0597(2) -0.0130(4) 0.133(2) 1.000 . Uani d
O(6) 0.5568(2) 0.0406(2) -0.0630(4) 0.129(2) 1.000 . Uani d
O(7) 0.5953(3) 0.1360(2) -0.0087(5) 0.171(2) 1.000 . Uani d
O(8) 0.6278(9) 0.1705(9) 0.424(1) 0.131(6) 0.250 S Uiso d
O(9) 0.5832(5) 0.1060(4) 0.3570(7) 0.213(4) 0.750 S Uiso d
O(10) 0.5346(4) 0.0596(4) 0.4550(6) 0.179(3) 0.750 S Uiso d
O(11) 0.5179(3) 0.1662(3) 0.4391(5) 0.192(2) 1.000 . Uiso d
O(12) 0.5778(8) 0.1107(7) 0.574(1) 0.093(4) 0.250 S Uiso d
O(13) 0.6208(4) 0.1275(4) 0.5352(6) 0.236(3) 1.000 . Uiso d
O(14) 0.1980(5) 0.0495(4) 0.6146(7) 0.235(4) 0.850 S Uiso d
O(15) 0.118(1) 0.028(1) 0.625(2) 0.26(1) 0.300 S Uiso d
O(16) 0.1106(5) 0.0949(5) 0.6771(8) 0.234(4) 0.800 S Uiso d
O(17) 0.157(2) 0.105(2) 0.783(3) 0.24(1) 0.250 S Uiso d
O(18) 0.1965(4) 0.0349(4) 0.7768(7) 0.251(3) 1.000 . Uiso d
O(19) 0.2192(5) 0.1432(5) 0.7025(7) 0.242(4) 0.800 S Uiso d
O(20) 0.176(1) -0.003(1) 0.152(2) 0.230(9) 0.350 S Uiso d
O(21) 0.1658(5) -0.0137(5) 0.2399(8) 0.200(4) 0.700 S Uiso d
O(22) 0.1333(5) 0.0650(5) 0.3009(9) 0.191(4) 0.600 S Uiso d
O(23) 0.0704(8) 0.0533(7) 0.188(1) 0.226(6) 0.500 S Uiso d
O(24) 0.0845(7) 0.0290(6) 0.113(1) 0.198(5) 0.550 S Uiso d
O(25) 0.1866(3) 0.0885(3) 0.1626(5) 0.187(2) 1.000 . Uiso d
O(26) 0.142(1) 0.021(1) 0.058(2) 0.22(1) 0.300 S Uiso d
O(27) 0.0282(9) 0.0494(8) 0.439(1) 0.123(5) 0.250 S Uiso d
O(28) 0.7613(8) 0.0989(7) 0.760(1) 0.194(6) 0.400 S Uiso d
O(29) 0.9476(7) 0.0493(6) 0.423(1) 0.207(5) 0.500 S Uiso d
O(30) 0.2964(6) 0.1778(6) 0.6191(9) 0.195(5) 0.500 S Uiso d
O(31) 0.9367(4) 0.0946(4) 0.2420(6) 0.211(3) 0.750 S Uiso d
O(32) 0.8724(6) 0.0268(6) 0.0967(9) 0.189(4) 0.500 S Uiso d
O(33) 0.7944(4) 0.1190(3) 0.9164(6) 0.173(3) 0.750 S Uiso d
N(1) 0.4048(2) 0.2869(2) 0.3278(3) 0.074(1) 1.000 . Uani d
N(2) 0.4734(2) 0.0919(2) 0.1202(3) 0.081(1) 1.000 . Uani d
N(3) 0.3687(2) 0.3183(2) 0.1272(3) 0.061(1) 1.000 . Uani d
N(4) 0.3591(2) 0.3182(2) 0.0135(3) 0.060(1) 1.000 . Uani d
N(5) 0.3246(2) 0.2906(2) -0.1861(3) 0.085(2) 1.000 . Uani d
N(6) 0.3488(2) 0.1502(2) 0.2857(3) 0.069(1) 1.000 . Uani d
N(7) 0.4559(3) 0.3968(2) 0.1305(4) 0.110(2) 1.000 . Uani d
N(8) 0.4349(2) 0.1927(2) 0.1572(3) 0.060(1) 1.000 . Uani d
N(9) 0.4616(2) 0.2149(2) 0.0675(3) 0.061(1) 1.000 . Uani d
N(10) 0.4862(2) 0.2820(2) -0.0927(3) 0.068(1) 1.000 . Uani d
N(11) 0.4033(2) 0.1607(2) -0.1568(3) 0.071(1) 1.000 . Uani d
N(12) 0.2945(2) 0.0788(2) 0.0050(3) 0.078(1) 1.000 . Uani d
N(13) 0.3156(2) 0.1848(2) -0.0247(3) 0.062(1) 1.000 . Uani d
N(14) 0.2861(2) 0.2018(2) 0.0677(3) 0.058(1) 1.000 . Uani d
N(15) 0.2477(2) 0.2600(2) 0.2301(3) 0.074(1) 1.000 . Uani d
C(1) 0.4219(4) 0.2732(3) 0.4316(4) 0.106(2) 1.000 . Uani d
C(2) 0.4536(5) 0.3098(5) 0.5055(7) 0.173(5) 1.000 . Uani d
C(3) 0.4818(4) 0.3687(5) 0.4592(9) 0.170(4) 1.000 . Uani d
C(4) 0.4734(4) 0.3826(3) 0.3627(5) 0.107(2) 1.000 . Uani d
C(5) 0.4322(2) 0.3389(2) 0.2949(4) 0.069(2) 1.000 . Uani d
C(6) 0.4160(2) 0.3532(2) 0.1778(4) 0.063(1) 1.000 . Uani d
C(7) 0.3120(3) 0.3524(3) -0.0382(4) 0.076(2) 1.000 . Uani d
C(8) 0.2754(3) 0.3982(4) 0.0135(5) 0.139(3) 1.000 . Uani d
C(9) 0.2965(3) 0.3420(3) -0.1558(4) 0.084(2) 1.000 . Uani d
C(10) 0.2519(3) 0.3807(3) -0.2300(5) 0.121(3) 1.000 . Uani d
C(11) 0.3085(3) 0.1338(2) 0.3586(4) 0.086(2) 1.000 . Uani d
C(12) 0.3132(3) 0.0737(3) 0.4052(5) 0.103(2) 1.000 . Uani d
C(13) 0.3581(3) 0.0304(3) 0.3695(5) 0.106(2) 1.000 . Uani d
C(14) 0.4004(3) 0.0478(3) 0.2963(5) 0.092(2) 1.000 . Uani d
C(15) 0.3947(2) 0.1081(2) 0.2547(3) 0.069(2) 1.000 . Uani d
C(16) 0.4374(2) 0.1324(2) 0.1728(4) 0.067(2) 1.000 . Uani d
C(17) 0.5211(2) 0.2404(2) 0.0783(3) 0.064(1) 1.000 . Uani d
C(18) 0.5721(3) 0.2418(2) 0.1804(4) 0.087(2) 1.000 . Uani d
C(19) 0.5384(3) 0.2719(2) -0.0215(4) 0.074(2) 1.000 . Uani d
C(21) 0.4441(3) 0.1504(3) -0.2323(4) 0.092(2) 1.000 . Uani d
C(22) 0.4459(3) 0.0954(3) -0.2887(4) 0.100(2) 1.000 . Uani d
C(23) 0.4062(3) 0.0455(3) -0.2609(5) 0.111(3) 1.000 . Uani d
C(24) 0.3641(3) 0.0515(2) -0.1790(4) 0.081(2) 1.000 . Uani d
C(25) 0.3634(2) 0.1100(2) -0.1296(4) 0.071(2) 1.000 . Uani d
C(26) 0.3214(2) 0.1253(2) -0.0441(3) 0.063(1) 1.000 . Uani d
C(27) 0.2186(3) 0.2142(2) 0.0585(4) 0.070(2) 1.000 . Uani d
C(28) 0.1683(3) 0.2021(3) -0.0407(4) 0.105(2) 1.000 . Uani d
C(29) 0.1965(3) 0.2402(2) 0.1600(4) 0.071(2) 1.000 . Uani d
C(30) 0.1226(3) 0.2448(3) 0.1766(4) 0.091(2) 1.000 . Uani d
C(31) 0.6130(3) 0.2911(3) -0.0298(4) 0.104(2) 1.000 . Uani d
H(1) 0.1221 0.1926 -0.0247 0.100 1.000 . Uiso c
H(1O) 0.2688 0.3079 -0.3753 0.168 1.000 . Uiso c
H(2Na) 0.4716 0.0465 0.1377 0.094 1.000 . Uiso c
H(2) 0.1628 0.2387 -0.0894 0.100 1.000 . Uiso c
H(2Nb) 0.5003 0.1036 0.0666 0.094 1.000 . Uiso c
H(3) 0.1822 0.1677 -0.0837 0.100 1.000 . Uiso c
H(4) 0.2808 0.3950 0.0892 0.130 1.000 . Uiso c
H(5) 0.2940 0.4415 -0.0016 0.130 1.000 . Uiso c
H(6) 0.2264 0.4010 -0.0146 0.130 1.000 . Uiso c
H(7Na) 0.4920 0.4215 0.1748 0.127 1.000 . Uiso c
H(7Nb) 0.4510 0.4032 0.0540 0.127 1.000 . Uiso c
H(7) 0.5499 0.2401 0.2422 0.094 1.000 . Uiso c
H(8) 0.6040 0.2056 0.1821 0.094 1.000 . Uiso c
H(9) 0.6013 0.2786 0.1830 0.094 1.000 . Uiso c
H(10) 0.1178 0.2443 0.2515 0.096 1.000 . Uiso c
H(11) 0.1006 0.2805 0.1430 0.096 1.000 . Uiso c
H(12) 0.0972 0.2075 0.1443 0.096 1.000 . Uiso c
H(12Na) 0.2677 0.0856 0.0635 0.093 1.000 . Uiso c
H(12Nb) 0.3016 0.0351 -0.0147 0.093 1.000 . Uiso c
H(13) 0.6400 0.2945 0.0407 0.106 1.000 . Uiso c
H(14) 0.6363 0.2571 -0.0667 0.106 1.000 . Uiso c
H(15) 0.6164 0.3279 -0.0690 0.106 1.000 . Uiso c
H(16) 0.2235 0.4103 -0.1923 0.124 1.000 . Uiso c
H(17) 0.2789 0.4095 -0.2711 0.124 1.000 . Uiso c
H(18) 0.2196 0.3595 -0.2823 0.124 1.000 . Uiso c
H(19) 0.4593 0.3033 0.5875 0.189 1.000 . Uiso c
H(20) 0.3336 0.0179 -0.1601 0.095 1.000 . Uiso c
H(21) 0.2749 0.1662 0.3814 0.093 1.000 . Uiso c
H(22) 0.4062 0.2310 0.4537 0.095 1.000 . Uiso c
H(23) 0.4908 0.4224 0.3366 0.104 1.000 . Uiso c
H(24) 0.2833 0.0619 0.4577 0.119 1.000 . Uiso c
H(25) 0.3547 -0.0114 0.3958 0.135 1.000 . Uiso c
H(26) 0.4753 0.0893 -0.3447 0.112 1.000 . Uiso c
H(27O) 0.0718 0.0291 0.4406 0.142 0.250 S Uiso d
H(27) 0.4753 0.1855 -0.2501 0.109 1.000 . Uiso c
H(28) 0.4070 0.0039 -0.3023 0.120 1.000 . Uiso c
H(28O) 0.7468 0.0906 0.7097 0.204 0.400 S Uiso d
H(29O) 0.9254 0.0327 0.4501 0.254 0.500 S Uiso d
H(29) 0.4358 0.0177 0.2764 0.111 1.000 . Uiso c
H(30) 0.5174 0.3921 0.5140 0.178 1.000 . Uiso c
H(31O1) 0.9210 0.0943 0.2967 0.257 0.750 S Uiso d
H(31Ob) 0.8974 0.1077 0.1734 0.257 0.750 S Uiso d
H(32Oa) 0.8347 0.0390 0.0695 0.231 0.500 S Uiso d
H(32Ob) 0.9154 0.0071 0.1035 0.231 0.500 S Uiso d
H(33Oa) 0.7820 0.1075 0.8564 0.212 0.750 S Uiso d
H(33Ob) 0.8044 0.1609 0.9781 0.212 0.750 S Uiso d

loop_
_atom_site_aniso_label
_atom_site_aniso_U_11
_atom_site_aniso_U_22
_atom_site_aniso_U_33
_atom_site_aniso_U_12
_atom_site_aniso_U_13
_atom_site_aniso_U_23
Ni(1) 0.0762(5) 0.0604(5) 0.0537(4) -0.0031(4) 0.0180(4) 0.0029(4)
Ni(2) 0.0722(5) 0.0693(5) 0.0544(4) 0.0010(4) 0.0184(4) 0.0043(4)
Cl(1) 0.096(1) 0.0652(8) 0.118(1) -0.0048(8) 0.0348(9) 0.0011(8)
Cl(2) 0.116(1) 0.114(1) 0.087(1) 0.019(1) -0.0066(9) 0.0058(9)
Cl(3) 0.153(2) 0.249(3) 0.130(2) 0.082(2) -0.007(2) -0.021(2)
Cl(4) 0.116(1) 0.108(1) 0.173(2) -0.010(1) 0.035(1) 0.009(1)
O(1) 0.166(4) 0.171(5) 0.094(3) -0.012(4) 0.030(3) -0.014(3)
O(2) 0.099(2) 0.106(3) 0.068(2) -0.006(2) 0.041(2) 0.011(2)
O(3) 0.099(2) 0.100(3) 0.071(2) 0.007(2) 0.048(2) -0.006(2)
O(4) 0.162(5) 0.211(6) 0.136(4) -0.047(4) 0.047(3) 0.040(4)
O(5) 0.095(3) 0.116(3) 0.190(5) 0.017(3) 0.029(3) 0.024(3)
O(6) 0.129(3) 0.099(3) 0.171(4) -0.034(3) 0.063(3) -0.021(3)
O(7) 0.153(4) 0.099(3) 0.278(7) -0.004(3) 0.086(4) -0.065(4)
N(1) 0.092(3) 0.058(2) 0.070(3) 0.007(2) 0.008(2) -0.011(2)
N(2) 0.089(3) 0.054(2) 0.101(3) 0.010(2) 0.015(2) 0.006(2)
N(3) 0.073(2) 0.050(2) 0.063(2) 0.002(2) 0.019(2) 0.004(2)
N(4) 0.061(2) 0.063(2) 0.058(2) -0.002(2) 0.016(2) -0.000(2)
N(5) 0.092(3) 0.105(4) 0.058(3) 0.000(3) 0.011(2) 0.017(2)
N(6) 0.083(3) 0.062(2) 0.061(2) -0.011(2) 0.013(2) 0.012(2)
N(7) 0.123(4) 0.111(4) 0.098(3) -0.046(3) 0.021(3) -0.011(3)
N(8) 0.073(2) 0.057(2) 0.054(2) -0.004(2) 0.017(2) 0.004(2)
N(9) 0.067(2) 0.064(2) 0.053(2) 0.003(2) 0.015(2) 0.003(2)
N(10) 0.079(3) 0.071(3) 0.060(2) -0.000(2) 0.032(2) 0.006(2)
N(11) 0.076(3) 0.079(3) 0.061(2) 0.008(2) 0.018(2) -0.002(2)
N(12) 0.089(3) 0.071(3) 0.075(3) -0.006(2) 0.016(2) -0.010(2)
N(13) 0.053(2) 0.081(3) 0.054(2) -0.001(2) 0.017(2) -0.008(2)
N(14) 0.066(2) 0.049(2) 0.060(2) -0.009(2) 0.014(2) 0.002(2)
N(15) 0.093(3) 0.072(3) 0.065(3) -0.003(2) 0.039(2) 0.003(2)
C(1) 0.194(7) 0.072(4) 0.042(3) -0.021(4) -0.015(3) -0.010(3)
C(2) 0.176(9) 0.22(1) 0.130(7) 0.057(8) 0.032(6) 0.019(8)
C(3) 0.117(6) 0.17(1) 0.22(1) -0.017(6) 0.021(8) -0.105(9)
C(4) 0.141(6) 0.107(5) 0.066(4) 0.005(4) -0.010(4) -0.008(4)
C(5) 0.058(3) 0.063(3) 0.083(4) 0.002(2) 0.001(2) -0.019(3)
C(6) 0.070(3) 0.045(3) 0.077(3) 0.002(2) 0.020(3) -0.003(2)
C(7) 0.064(3) 0.090(4) 0.078(4) 0.011(3) 0.019(3) 0.008(3)
C(8) 0.092(4) 0.220(8) 0.102(5) 0.071(5) 0.004(4) 0.011(5)
C(9) 0.082(4) 0.092(4) 0.080(4) 0.011(3) 0.018(3) 0.019(3)
C(10) 0.100(4) 0.112(5) 0.152(6) 0.008(4) 0.023(4) 0.054(5)
C(11) 0.115(4) 0.073(3) 0.072(3) -0.007(3) 0.021(3) 0.021(3)
C(12) 0.112(5) 0.099(5) 0.104(4) -0.022(4) 0.035(4) 0.033(4)
C(13) 0.109(5) 0.087(4) 0.120(5) -0.010(4) 0.010(4) 0.036(4)
C(14) 0.089(4) 0.077(4) 0.110(4) 0.000(3) 0.016(3) 0.020(3)
C(15) 0.075(3) 0.072(3) 0.057(3) -0.006(3) 0.004(2) 0.018(2)
C(16) 0.060(3) 0.078(3) 0.061(3) 0.000(3) 0.008(2) -0.007(3)
C(17) 0.065(3) 0.073(3) 0.059(3) 0.003(3) 0.020(2) -0.005(2)
C(18) 0.090(4) 0.090(4) 0.080(3) -0.006(3) 0.009(3) -0.005(3)
C(19) 0.076(3) 0.075(3) 0.075(3) -0.002(3) 0.029(3) -0.008(3)
C(21) 0.092(4) 0.120(5) 0.070(3) 0.001(4) 0.026(3) 0.004(3)
C(22) 0.108(5) 0.121(5) 0.074(4) 0.028(4) 0.025(3) -0.029(4)
C(23) 0.115(5) 0.102(5) 0.108(5) 0.032(4) -0.003(4) -0.045(4)
C(24) 0.085(3) 0.079(4) 0.078(3) -0.003(3) 0.011(3) -0.030(3)
C(25) 0.064(3) 0.084(4) 0.064(3) 0.007(3) 0.005(2) -0.002(3)
C(26) 0.068(3) 0.067(3) 0.054(3) -0.004(3) 0.004(2) -0.003(2)
C(27) 0.083(3) 0.072(3) 0.059(3) -0.001(3) 0.020(3) 0.008(2)
C(28) 0.077(4) 0.171(6) 0.064(3) 0.018(4) 0.003(3) 0.000(4)
C(29) 0.076(3) 0.064(3) 0.076(3) -0.001(3) 0.025(3) 0.014(3)
C(30) 0.076(3) 0.124(5) 0.080(3) 0.010(3) 0.034(3) 0.024(3)
C(31) 0.084(4) 0.141(6) 0.095(4) -0.018(4) 0.034(3) 0.011(4)

loop_
_atom_type_symbol
_atom_type_oxidation_number
_atom_type_number_in_cell
_atom_type_scat_dispersion_real
_atom_type_scat_dispersion_imag
_atom_type_scat_source
C 0 120 0.017 0.009
;International Tables for Crystallography
(1992, Vol. C, Table 6.1.1.2)
;
H 0 185 0.000 0.000
;International Tables for Crystallography
(1992, Vol. C, Table 6.1.1.2)
;
N 0 60 0.029 0.018
;International Tables for Crystallography
(1992, Vol. C, Table 6.1.1.2)
;
O 0 90 0.047 0.032
;International Tables for Crystallography
(1992, Vol. C, Table 6.1.1.2)
;
Cl 0 16 0.348 0.702
;International Tables for Crystallography
(1992, Vol. C, Tables 4.2.6.8 and 6.1.1.1)
;
Ni 0 8 -2.956 0.509
;International Tables for Crystallography
(1992, Vol. C, Tables 4.2.6.8 and 6.1.1.1)
;

loop_
_geom_angle_atom_site_label_1
_geom_angle_atom_site_label_2
_geom_angle_atom_site_label_3
_geom_angle
_geom_angle_site_symmetry_1
_geom_angle_site_symmetry_2
_geom_angle_site_symmetry_3
_geom_angle_publ_flag
N(1) Ni(1) N(3) 77.5(4) . . . ?
N(1) Ni(1) N(6) 98.0(4) . . . ?
N(1) Ni(1) N(8) 94.8(3) . . . ?
N(1) Ni(1) N(14) 168.1(3) . . . ?
N(1) Ni(1) N(15) 99.4(4) . . . ?
N(3) Ni(1) N(6) 168.7(4) . . . ?
N(3) Ni(1) N(8) 91.2(3) . . . ?
N(3) Ni(1) N(14) 91.7(3) . . . ?
N(3) Ni(1) N(15) 95.8(3) . . . ?
N(6) Ni(1) N(8) 78.8(3) . . . ?
N(6) Ni(1) N(14) 93.6(3) . . . ?
N(6) Ni(1) N(15) 95.1(4) . . . ?
N(8) Ni(1) N(14) 90.2(3) . . . ?
N(8) Ni(1) N(15) 165.2(4) . . . ?
N(14) Ni(1) N(15) 76.6(4) . . . ?
N(4) Ni(2) N(5) 75.8(4) . . . ?
N(4) Ni(2) N(9) 90.4(3) . . . ?
N(4) Ni(2) N(10) 94.7(3) . . . ?
N(4) Ni(2) N(11) 168.3(3) . . . ?
N(4) Ni(2) N(13) 92.3(3) . . . ?
N(5) Ni(2) N(9) 165.2(4) . . . ?
N(5) Ni(2) N(10) 99.8(4) . . . ?
N(5) Ni(2) N(11) 98.7(4) . . . ?
N(5) Ni(2) N(13) 94.9(4) . . . ?
N(9) Ni(2) N(10) 75.7(3) . . . ?
N(9) Ni(2) N(11) 95.8(3) . . . ?
N(9) Ni(2) N(13) 90.9(3) . . . ?
N(10) Ni(2) N(11) 96.5(4) . . . ?
N(10) Ni(2) N(13) 164.9(4) . . . ?
N(11) Ni(2) N(13) 77.7(3) . . . ?
O(4) Cl(1) O(5) 108.2(7) . . . ?
O(4) Cl(1) O(6) 109.1(7) . . . ?
O(4) Cl(1) O(7) 109.8(8) . . . ?
O(5) Cl(1) O(6) 111.9(7) . . . ?
O(5) Cl(1) O(7) 110.0(8) . . . ?
O(6) Cl(1) O(7) 107.8(7) . . . ?
O(8) Cl(2) O(9) 72(2) . . . ?
O(8) Cl(2) O(10) 153(2) . . . ?
O(8) Cl(2) O(11) 93(2) . . . ?
O(8) Cl(2) O(12) 108(2) . . . ?
O(8) Cl(2) O(13) 67(1) . . . ?
O(9) Cl(2) O(10) 86(1) . . . ?
O(9) Cl(2) O(11) 109(1) . . . ?
O(9) Cl(2) O(12) 147(2) . . . ?
O(9) Cl(2) O(13) 117(1) . . . ?
O(10) Cl(2) O(11) 110.3(9) . . . ?
O(10) Cl(2) O(12) 80(2) . . . ?
O(10) Cl(2) O(13) 110(1) . . . ?
O(11) Cl(2) O(12) 104(2) . . . ?
O(11) Cl(2) O(13) 120(1) . . . ?
O(12) Cl(2) O(13) 43(1) . . . ?
O(14) Cl(3) O(15) 64(2) . . . ?
O(14) Cl(3) O(16) 114(2) . . . ?
O(14) Cl(3) O(17) 174(4) . . . ?
O(14) Cl(3) O(18) 98(1) . . . ?
O(14) Cl(3) O(19) 104(1) . . . ?
O(15) Cl(3) O(16) 61(2) . . . ?
O(15) Cl(3) O(17) 116(4) . . . ?
O(15) Cl(3) O(18) 92(2) . . . ?
O(15) Cl(3) O(19) 151(2) . . . ?
O(16) Cl(3) O(17) 70(3) . . . ?
O(16) Cl(3) O(18) 117(1) . . . ?
O(16) Cl(3) O(19) 107(2) . . . ?
O(17) Cl(3) O(18) 76(3) . . . ?
O(17) Cl(3) O(19) 79(3) . . . ?
O(18) Cl(3) O(19) 116(1) . . . ?
O(20) Cl(4) O(21) 49(3) . . . ?
O(20) Cl(4) O(22) 132(3) . . . ?
O(20) Cl(4) O(23) 129(3) . . . ?
O(20) Cl(4) O(24) 86(3) . . . ?
O(20) Cl(4) O(25) 93(2) . . . ?
O(20) Cl(4) O(26) 50(3) . . . ?
O(21) Cl(4) O(22) 85(1) . . . ?
O(21) Cl(4) O(23) 112(2) . . . ?
O(21) Cl(4) O(24) 105(2) . . . ?
O(21) Cl(4) O(25) 120(1) . . . ?
O(21) Cl(4) O(26) 96(2) . . . ?
O(22) Cl(4) O(23) 76(2) . . . ?
O(22) Cl(4) O(24) 123(2) . . . ?
O(22) Cl(4) O(25) 102(1) . . . ?
O(22) Cl(4) O(26) 175(2) . . . ?
O(23) Cl(4) O(24) 49(2) . . . ?
O(23) Cl(4) O(25) 127(2) . . . ?
O(23) Cl(4) O(26) 99(2) . . . ?
O(24) Cl(4) O(25) 118(2) . . . ?
O(24) Cl(4) O(26) 51(2) . . . ?
O(25) Cl(4) O(26) 82(2) . . . ?
N(5) O(1) H(1O) 133.9 . . . no
Cl(2) O(8) O(13) 49(1) . . . ?
Cl(2) O(12) O(13) 60(2) . . . ?
Cl(2) O(13) O(8) 64(2) . . . ?
Cl(2) O(13) O(12) 76(2) . . . ?
O(8) O(13) O(12) 135(3) . . . ?
Cl(3) O(14) O(15) 70(3) . . . ?
Cl(3) O(15) O(14) 46(2) . . . ?
Cl(3) O(15) O(16) 46(2) . . . ?
O(14) O(15) O(16) 86(4) . . . ?
Cl(3) O(16) O(15) 73(3) . . . ?
Cl(3) O(16) O(17) 56(3) . . . ?
O(15) O(16) O(17) 115(4) . . . ?
Cl(3) O(17) O(16) 54(3) . . . ?
Cl(3) O(17) O(18) 54(3) . . . ?
O(16) O(17) O(18) 93(4) . . . ?
Cl(3) O(18) O(17) 50(3) . . . ?
Cl(4) O(20) O(21) 70(3) . . . ?
Cl(4) O(20) O(26) 79(4) . . . ?
O(21) O(20) O(26) 140(6) . . . ?
Cl(4) O(21) O(20) 61(3) . . . ?
Cl(4) O(22) O(23) 49(1) . . . ?
Cl(4) O(23) O(22) 55(2) . . . ?
Cl(4) O(23) O(24) 67(3) . . . ?
O(22) O(23) O(24) 121(4) . . . ?
Cl(4) O(24) O(23) 65(3) . . . ?
Cl(4) O(24) O(26) 77(3) . . . ?
O(23) O(24) O(26) 140(5) . . . ?
Cl(4) O(26) O(20) 50(3) . . . ?
Cl(4) O(26) O(24) 52(2) . . . ?
O(20) O(26) O(24) 87(4) . . . ?
O(29) O(27) H(27O) 152.1 1_455 1_455 1_455 no
H(28O) O(28) H(33Oa 170.9 . . . no
O(27) O(29) H(29O) 129.5 1_655 1_655 1_655 no
H(31Oa O(31) H(31Ob 111.9 . . . no
H(32Oa O(32) H(32Ob 159.5 . . . no
H(33Oa O(33) H(33Ob 148.6 . . . no
Ni(1) N(1) C(1) 129.9(9) . . . ?
Ni(1) N(1) C(5) 114.1(8) . . . ?
C(1) N(1) C(5) 116(1) . . . ?
C(16) N(2) H(2Na) 118.8 . . . no
C(16) N(2) H(2Nb) 124.1 . . . no
H(2Na) N(2) H(2Nb) 117.1 . . . no
Ni(1) N(3) N(4) 117.8(6) . . . ?
Ni(1) N(3) C(6) 115.6(7) . . . ?
N(4) N(3) C(6) 118.9(9) . . . ?
Ni(2) N(4) N(3) 120.2(6) . . . ?
Ni(2) N(4) C(7) 116.2(8) . . . ?
N(3) N(4) C(7) 119.7(9) . . . ?
Ni(2) N(5) O(1) 129.8(9) . . . ?
Ni(2) N(5) C(9) 117.5(9) . . . ?
O(1) N(5) C(9) 112(1) . . . ?
Ni(1) N(6) C(11) 126.9(8) . . . ?
Ni(1) N(6) C(15) 113.6(7) . . . ?
C(11) N(6) C(15) 119(1) . . . ?
C(6) N(7) H(7Na) 120.7 . . . no
C(6) N(7) H(7Nb) 122.5 . . . no
H(7Na) N(7) H(7Nb) 116.7 . . . no
Ni(1) N(8) N(9) 119.7(6) . . . ?
Ni(1) N(8) C(16) 114.0(7) . . . ?
N(9) N(8) C(16) 116.7(9) . . . ?
Ni(2) N(9) N(8) 119.1(6) . . . ?
Ni(2) N(9) C(17) 115.9(7) . . . ?
N(8) N(9) C(17) 120.0(9) . . . ?
Ni(2) N(10) O(2) 125.5(7) . . . ?
Ni(2) N(10) C(19) 117.4(8) . . . ?
O(2) N(10) C(19) 115.6(9) . . . ?
Ni(2) N(11) C(21) 129.0(9) . . . ?
Ni(2) N(11) C(25) 114.5(7) . . . ?
C(21) N(11) C(25) 117(1) . . . ?
C(26) N(12) H(12Na 122.2 . . . no
C(26) N(12) H(12Nb 121.5 . . . no
H(12Na N(12) H(12Nb 116.4 . . . no
Ni(2) N(13) N(14) 117.8(6) . . . ?
Ni(2) N(13) C(26) 116.1(7) . . . ?
N(14) N(13) C(26) 117.5(9) . . . ?
Ni(1) N(14) N(13) 121.0(6) . . . ?
Ni(1) N(14) C(27) 116.8(7) . . . ?
N(13) N(14) C(27) 119.4(8) . . . ?
Ni(1) N(15) O(3) 126.0(7) . . . ?
Ni(1) N(15) C(29) 117.3(7) . . . ?
O(3) N(15) C(29) 114.4(9) . . . ?
N(1) C(1) C(2) 126(2) . . . ?
N(1) C(1) H(22) 115.2 . . . no
C(2) C(1) H(22) 118.4 . . . no
C(1) C(2) C(3) 113(2) . . . ?
C(1) C(2) H(19) 127.3 . . . no
C(3) C(2) H(19) 120.1 . . . no
C(2) C(3) C(4) 125(2) . . . ?
C(2) C(3) H(30) 112.9 . . . no
C(4) C(3) H(30) 121.3 . . . no
C(3) C(4) C(5) 114(2) . . . ?
C(3) C(4) H(23) 121.8 . . . no
C(5) C(4) H(23) 123.6 . . . no
N(1) C(5) C(4) 125(1) . . . ?
N(1) C(5) C(6) 116(1) . . . ?
C(4) C(5) C(6) 118(1) . . . ?
N(3) C(6) N(7) 125(1) . . . ?
N(3) C(6) C(5) 114(1) . . . ?
N(7) C(6) C(5) 120(1) . . . ?
N(4) C(7) C(8) 122(1) . . . ?
N(4) C(7) C(9) 117(1) . . . ?
C(8) C(7) C(9) 121(1) . . . ?
C(7) C(8) H(4) 114.9 . . . no
C(7) C(8) H(5) 109.0 . . . no
C(7) C(8) H(6) 113.9 . . . no
H(4) C(8) H(5) 105.1 . . . no
H(4) C(8) H(6) 109.6 . . . no
H(5) C(8) H(6) 103.4 . . . no
N(5) C(9) C(7) 112(1) . . . ?
N(5) C(9) C(10) 122(1) . . . ?
C(7) C(9) C(10) 125(1) . . . ?
C(9) C(10) H(16) 112.2 . . . no
C(9) C(10) H(17) 112.1 . . . no
C(9) C(10) H(18) 116.7 . . . no
H(16) C(10) H(17) 102.6 . . . no
H(16) C(10) H(18) 105.9 . . . no
H(17) C(10) H(18) 106.2 . . . no
N(6) C(11) C(12) 121(1) . . . ?
N(6) C(11) H(21) 118.3 . . . no
C(12) C(11) H(21) 120.6 . . . no
C(11) C(12) C(13) 119(1) . . . ?
C(11) C(12) H(24) 120.5 . . . no
C(13) C(12) H(24) 120.6 . . . no
C(12) C(13) C(14) 120(1) . . . ?
C(12) C(13) H(25) 115.7 . . . no
C(14) C(13) H(25) 124.3 . . . no
C(13) C(14) C(15) 119(1) . . . ?
C(13) C(14) H(29) 119.4 . . . no
C(15) C(14) H(29) 121.6 . . . no
N(6) C(15) C(14) 122(1) . . . ?
N(6) C(15) C(16) 114(1) . . . ?
C(14) C(15) C(16) 124(1) . . . ?
N(2) C(16) N(8) 125(1) . . . ?
N(2) C(16) C(15) 119(1) . . . ?
N(8) C(16) C(15) 116(1) . . . ?
N(9) C(17) C(18) 125(1) . . . ?
N(9) C(17) C(19) 114(1) . . . ?
C(18) C(17) C(19) 120(1) . . . ?
C(17) C(18) H(7) 112.4 . . . no
C(17) C(18) H(8) 109.7 . . . no
C(17) C(18) H(9) 110.8 . . . no
H(7) C(18) H(8) 108.1 . . . no
H(7) C(18) H(9) 109.9 . . . no
H(8) C(18) H(9) 105.8 . . . no
N(10) C(19) C(17) 114(1) . . . ?
N(10) C(19) C(31) 125(1) . . . ?
C(17) C(19) C(31) 120(1) . . . ?
N(11) C(21) C(22) 125(1) . . . ?
N(11) C(21) H(27) 118.0 . . . no
C(22) C(21) H(27) 117.4 . . . no
C(21) C(22) C(23) 118(1) . . . ?
C(21) C(22) H(26) 123.1 . . . no
C(23) C(22) H(26) 118.8 . . . no
C(22) C(23) C(24) 121(1) . . . ?
C(22) C(23) H(28) 119.0 . . . no
C(24) C(23) H(28) 120.0 . . . no
C(23) C(24) C(25) 117(1) . . . ?
C(23) C(24) H(20) 122.9 . . . no
C(25) C(24) H(20) 120.2 . . . no
N(11) C(25) C(24) 123(1) . . . ?
N(11) C(25) C(26) 113(1) . . . ?
C(24) C(25) C(26) 124(1) . . . ?
N(12) C(26) N(13) 127(1) . . . ?
N(12) C(26) C(25) 118(1) . . . ?
N(13) C(26) C(25) 115(1) . . . ?
N(14) C(27) C(28) 124(1) . . . ?
N(14) C(27) C(29) 113(1) . . . ?
C(28) C(27) C(29) 123(1) . . . ?
C(27) C(28) H(1) 112.2 . . . no
C(27) C(28) H(2) 112.3 . . . no
C(27) C(28) H(3) 113.2 . . . no
H(1) C(28) H(2) 105.9 . . . no
H(1) C(28) H(3) 107.2 . . . no
H(2) C(28) H(3) 105.5 . . . no
N(15) C(29) C(27) 114(1) . . . ?
N(15) C(29) C(30) 123(1) . . . ?
C(27) C(29) C(30) 123(1) . . . ?
C(29) C(30) H(10) 111.6 . . . no
C(29) C(30) H(11) 112.0 . . . no
C(29) C(30) H(12) 108.8 . . . no
H(10) C(30) H(11) 110.4 . . . no
H(10) C(30) H(12) 106.3 . . . no
H(11) C(30) H(12) 107.5 . . . no
C(19) C(31) H(13) 110.7 . . . no
C(19) C(31) H(14) 109.4 . . . no
C(19) C(31) H(15) 113.7 . . . no
H(13) C(31) H(14) 104.9 . . . no
H(13) C(31) H(15) 110.4 . . . no
H(14) C(31) H(15) 107.3 . . . no

loop_
_geom_bond_atom_site_label_1
_geom_bond_atom_site_label_2
_geom_bond_distance
_geom_bond_publ_flag
Ni(1) N(1) 2.059(9) ?
Ni(1) N(3) 2.075(8) ?
Ni(1) N(6) 2.068(8) ?
Ni(1) N(8) 2.066(8) ?
Ni(1) N(14) 2.075(8) ?
Ni(1) N(15) 2.072(9) ?
Ni(2) N(4) 2.077(8) ?
Ni(2) N(5) 2.08(1) ?
Ni(2) N(9) 2.099(8) ?
Ni(2) N(10) 2.064(9) ?
Ni(2) N(11) 2.060(9) ?
Ni(2) N(13) 2.044(8) ?
Cl(1) O(4) 1.41(1) ?
Cl(1) O(5) 1.40(1) ?
Cl(1) O(6) 1.410(9) ?
Cl(1) O(7) 1.35(1) ?
Cl(2) O(8) 1.64(4) ?
Cl(2) O(9) 1.32(2) ?
Cl(2) O(10) 1.47(2) ?
Cl(2) O(11) 1.32(1) ?
Cl(2) O(12) 1.52(3) ?
Cl(2) O(13) 1.36(2) ?
Cl(3) O(14) 1.31(2) ?
Cl(3) O(15) 1.72(7) ?
Cl(3) O(16) 1.29(2) ?
Cl(3) O(17) 1.32(8) ?
Cl(3) O(18) 1.41(2) ?
Cl(3) O(19) 1.57(2) ?
Cl(4) O(20) 1.36(6) ?
Cl(4) O(21) 1.46(2) ?
Cl(4) O(22) 1.47(2) ?
Cl(4) O(23) 1.36(4) ?
Cl(4) O(24) 1.39(3) ?
Cl(4) O(25) 1.34(1) ?
Cl(4) O(26) 1.73(6) ?
O(1) N(5) 1.41(1) ?
O(1) H(1O) 1.28 no
O(2) N(10) 1.395(9) ?
O(3) N(15) 1.371(9) ?
O(8) O(13) 1.68(4) ?
O(12) O(13) 1.08(3) ?
O(14) O(15) 1.64(6) ?
O(15) O(16) 1.57(6) ?
O(16) O(17) 1.50(7) ?
O(17) O(18) 1.69(7) ?
O(20) O(21) 1.17(6) ?
O(20) O(26) 1.36(7) ?
O(22) O(23) 1.74(4) ?
O(23) O(24) 1.13(4) ?
O(24) O(26) 1.39(5) ?
O(27) O(29) 1.54(4) ?
O(27) H(27O) 0.94 no
O(28) H(28O) 0.67 no
O(28) H(33Oa 1.23 no
O(29) H(29O) 0.68 no
O(31) H(31Oa 0.78 no
O(31) H(31Ob 1.09 no
O(32) H(32Oa 0.80 no
O(32) H(32Ob 0.92 no
O(33) H(33Oa 0.79 no
O(33) H(33Ob 1.17 no
N(1) C(1) 1.32(1) ?
N(1) C(5) 1.31(1) ?
N(2) C(16) 1.33(1) ?
N(2) H(2Na) 0.99 no
N(2) H(2Nb) 0.94 no
N(3) N(4) 1.40(1) ?
N(3) C(6) 1.27(1) ?
N(4) C(7) 1.27(1) ?
N(5) C(9) 1.30(1) ?
N(6) C(11) 1.33(1) ?
N(6) C(15) 1.35(1) ?
N(7) C(6) 1.39(1) ?
N(7) H(7Na) 0.98 no
N(7) H(7Nb) 0.96 no
N(8) N(9) 1.38(1) ?
N(8) C(16) 1.29(1) ?
N(9) C(17) 1.26(1) ?
N(10) C(19) 1.26(1) ?
N(11) C(21) 1.33(1) ?
N(11) C(25) 1.39(1) ?
N(12) C(26) 1.31(1) ?
N(12) H(12Na 0.96 no
N(12) H(12Nb 0.97 no
N(13) N(14) 1.40(1) ?
N(13) C(26) 1.29(1) ?
N(14) C(27) 1.32(1) ?
N(15) C(29) 1.29(1) ?
C(1) C(2) 1.29(3) ?
C(1) H(22) 1.00 no
C(2) C(3) 1.51(3) ?
C(2) H(19) 1.02 no
C(3) C(4) 1.23(3) ?
C(3) H(30) 1.03 no
C(4) C(5) 1.42(2) ?
C(4) H(23) 0.98 no
C(5) C(6) 1.48(1) ?
C(7) C(8) 1.41(2) ?
C(7) C(9) 1.47(2) ?
C(8) H(4) 0.94 no
C(8) H(5) 1.02 no
C(8) H(6) 0.96 no
C(9) C(10) 1.43(2) ?
C(10) H(16) 1.00 no
C(10) H(17) 0.99 no
C(10) H(18) 0.95 no
C(11) C(12) 1.40(2) ?
C(11) H(21) 1.01 no
C(12) C(13) 1.38(2) ?
C(12) H(24) 0.97 no
C(13) C(14) 1.36(2) ?
C(13) H(25) 0.95 no
C(14) C(15) 1.38(1) ?
C(14) H(29) 0.99 no
C(15) C(16) 1.49(1) ?
C(17) C(18) 1.49(1) ?
C(17) C(19) 1.49(1) ?
C(18) H(7) 0.93 no
C(18) H(8) 0.98 no
C(18) H(9) 0.96 no
C(19) C(31) 1.51(1) ?
C(21) C(22) 1.37(2) ?
C(21) H(27) 1.00 no
C(22) C(23) 1.38(2) ?
C(22) H(26) 0.97 no
C(23) C(24) 1.40(2) ?
C(23) H(28) 1.02 no
C(24) C(25) 1.39(1) ?
C(24) H(20) 0.97 no
C(25) C(26) 1.47(1) ?
C(27) C(28) 1.48(1) ?
C(27) C(29) 1.50(1) ?
C(28) H(1) 0.96 no
C(28) H(2) 0.98 no
C(28) H(3) 0.97 no
C(29) C(30) 1.47(1) ?
C(30) H(10) 0.95 no
C(30) H(11) 0.94 no
C(30) H(12) 0.99 no
C(31) H(13) 0.96 no
C(31) H(14) 1.00 no
C(31) H(15) 0.93 no

loop_
_geom_contact_atom_site_label_1
_geom_contact_atom_site_label_2
_geom_contact_distance
_geom_contact_site_symmetry_2
_geom_contact_publ_flag
Cl(3) O(30) 3.35(3) . no
O(1) O(30) 2.40(3) 1_554 no
O(1) O(19) 3.37(3) 1_554 no
O(2) O(31) 2.50(2) 4_454 no
O(2) C(30) 3.26(1) 4_554 no
O(2) O(27) 3.42(4) 4_554 no
O(2) O(29) 3.55(3) 4_454 no
O(3) O(33) 2.65(2) 4_454 no
O(3) O(28) 2.79(4) 4_454 no
O(3) O(4) 3.30(1) 4_455 no
O(3) C(31) 3.41(1) 4_455 no
O(4) O(28) 3.00(4) 1_554 no
O(4) O(12) 3.19(4) 1_554 no
O(4) O(33) 3.42(2) 1_554 no
O(4) C(22) 3.45(2) . no
O(4) C(21) 3.51(2) . no
O(4) C(14) 3.51(2) 3_655 no
O(5) O(33) 2.86(2) 1_554 no
O(5) N(12) 2.99(1) 3_655 no
O(5) C(24) 3.53(2) 3_655 no
O(5) O(28) 3.58(3) 1_554 no
O(6) N(2) 2.94(1) 3_655 no
O(6) N(2) 3.17(1) . no
O(6) O(6) 3.35(2) 3_655 no
O(6) C(22) 3.48(2) . no
O(6) C(23) 3.54(2) . no
O(7) C(17) 2.93(1) . no
O(7) C(19) 3.08(2) . no
O(7) N(2) 3.17(1) . no
O(7) C(31) 3.32(2) . no
O(7) N(9) 3.33(1) . no
O(7) C(18) 3.33(2) . no
O(8) C(28) 2.83(5) 4 no
O(8) C(8) 3.25(4) 4 no
O(8) C(27) 3.32(4) 4 no
O(8) C(18) 3.43(4) . no
O(8) C(10) 3.45(4) 4 no
O(8) C(9) 3.55(4) 4 no
O(8) C(7) 3.55(4) 4 no
O(8) C(29) 3.59(4) 4 no
O(9) N(2) 3.39(2) . no
O(9) C(16) 3.41(2) . no
O(9) C(23) 3.45(3) 3_655 no
O(9) C(10) 3.58(2) 4 no
O(10) C(14) 3.04(2) . no
O(10) O(10) 3.14(4) 3_656 no
O(10) C(13) 3.38(2) 3_656 no
O(10) C(13) 3.47(2) . no
O(10) C(15) 3.56(2) . no
O(10) C(23) 3.60(2) 3_655 no
O(11) C(1) 2.92(2) . no
O(11) C(15) 3.30(2) . no
O(11) C(2) 3.44(3) . no
O(11) N(1) 3.52(2) . no
O(11) C(16) 3.53(2) . no
O(11) N(6) 3.55(2) . no
O(12) C(13) 3.28(4) 3_656 no
O(12) C(22) 3.28(4) 1_556 no
O(12) C(30) 3.39(4) 4 no
O(13) C(8) 3.08(2) 4 no
O(13) C(30) 3.23(2) 4 no
O(13) C(29) 3.43(2) 4 no
O(13) C(13) 3.56(2) 3_656 no
O(14) O(30) 3.31(3) . no
O(14) O(29) 3.48(4) 3_656 no
O(15) O(29) 2.11(7) 3_656 no
O(15) O(27) 2.72(7) . no
O(15) O(27) 3.26(8) 3_556 no
O(15) O(31) 3.34(7) 3_656 no
O(15) N(7) 3.51(7) 4_455 no
O(16) N(7) 2.96(3) 4_455 no
O(16) O(27) 3.31(5) . no
O(16) O(29) 3.44(4) 3_656 no
O(16) C(31) 3.55(3) 4_455 no
O(16) C(18) 3.55(3) 4_455 no
O(17) C(28) 2.99(8) 1_556 no
O(17) O(32) 3.27(8) 3_656 no
O(17) C(26) 3.60(8) 1_556 no
O(17) N(12) 3.60(8) 1_556 no
O(18) O(32) 2.56(3) 3_656 no
O(18) C(24) 3.22(2) 1_556 no
O(18) N(12) 3.32(2) 1_556 no
O(18) C(10) 3.50(2) 2_545 no
O(18) C(26) 3.60(2) 1_556 no
O(19) O(30) 2.07(3) . no
O(19) C(25) 3.31(2) 1_556 no
O(19) C(26) 3.50(2) 1_556 no
O(19) C(24) 3.55(2) 1_556 no
O(19) C(31) 3.59(3) 4_455 no
O(20) O(28) 2.54(7) 3_656 no
O(20) O(33) 2.69(6) 3_656 no
O(20) O(32) 3.15(7) 3_655 no
O(20) N(12) 3.58(6) . no
O(21) O(28) 2.29(4) 3_656 no
O(21) O(33) 3.13(3) 3_656 no
O(21) C(6) 3.46(3) 2_545 no
O(21) C(4) 3.57(3) 2_545 no
O(21) N(7) 3.58(3) 2_545 no
O(22) O(27) 2.86(4) . no
O(22) C(12) 3.53(3) . no
O(23) O(31) 2.89(4) 1_455 no
O(23) O(27) 3.35(5) . no
O(23) C(3) 3.52(4) 4_454 no
O(24) O(32) 3.09(4) 3_655 no
O(24) C(4) 3.33(3) 2_545 no
O(24) C(3) 3.35(4) 4_454 no
O(25) N(12) 3.07(2) . no
O(25) C(27) 3.07(2) . no
O(25) C(29) 3.23(2) . no
O(25) C(11) 3.29(2) . no
O(25) N(14) 3.39(2) . no
O(25) C(28) 3.48(2) . no
O(25) N(6) 3.53(2) . no
O(25) C(30) 3.55(2) . no
O(26) O(32) 2.16(6) 3_655 no
O(26) O(33) 3.22(6) 3_656 no
O(26) N(12) 3.34(6) . no
O(27) O(29) 1.54(4) 1_455 no
O(27) O(29) 2.71(4) 3_656 no
O(27) O(27) 2.90(8) 3_556 no
O(27) O(31) 2.97(4) 1_455 no
O(27) N(7) 3.15(4) 4_455 no
O(27) N(7) 3.38(4) 2_545 no
O(28) N(15) 3.03(4) 4 no
O(28) C(8) 3.12(4) 4 no
O(28) N(3) 3.33(3) 4 no
O(28) C(6) 3.44(3) 4 no
O(28) C(5) 3.52(4) 4 no
O(29) O(31) 2.44(3) . no
O(29) N(7) 2.81(3) 4 no
O(29) O(29) 3.32(6) 3_756 no
O(29) C(7) 3.43(3) 4 no
O(29) N(4) 3.56(3) 4 no
O(30) C(21) 3.22(3) 1_556 no
O(30) N(11) 3.25(3) 1_556 no
O(30) N(5) 3.40(3) 1_556 no
O(30) C(11) 3.42(3) . no
O(30) C(22) 3.43(3) 1_556 no
O(30) C(12) 3.52(3) . no
O(30) C(25) 3.52(3) 1_556 no
O(31) O(32) 2.50(3) . no
O(31) N(10) 3.39(2) 4 no
O(31) C(9) 3.42(2) 4 no
O(31) N(5) 3.46(2) 4 no
O(32) O(33) 3.19(3) 1_554 no
O(33) N(1) 3.23(2) 4 no
O(33) C(1) 3.35(2) 4 no
O(33) C(5) 3.36(2) 4 no
O(33) C(2) 3.46(3) 4 no
O(33) N(15) 3.49(2) 4 no
O(33) C(3) 3.59(3) 4 no

loop_
_geom_torsion_atom_site_label_1
_geom_torsion_atom_site_label_2
_geom_torsion_atom_site_label_3
_geom_torsion_atom_site_label_4
_geom_torsion
_geom_torsion_publ_flag
Ni(1) N(1) C(1) C(2) -175(2) no
Ni(1) N(1) C(5) C(4) -180(1) no
Ni(1) N(1) C(5) C(6) 2(1) no
Ni(1) N(3) N(4) Ni(2) -41.8(9) no
Ni(1) N(3) N(4) C(7) 115.0(9) no
Ni(1) N(3) C(6) N(7) 155.5(9) no
Ni(1) N(3) C(6) C(5) -18(1) no
Ni(1) N(6) C(11) C(12) 179(1) no
Ni(1) N(6) C(15) C(14) -177.3(9) no
Ni(1) N(6) C(15) C(16) 2(1) no
Ni(1) N(8) N(9) Ni(2) -41.1(9) no
Ni(1) N(8) N(9) C(17) 113.1(9) no
Ni(1) N(8) C(16) N(2) 157.7(9) no
Ni(1) N(8) C(16) C(15) -21(1) no
Ni(1) N(14) N(13) Ni(2) -41.5(9) no
Ni(1) N(14) N(13) C(26) 105.2(9) no
Ni(1) N(14) C(27) C(28) 171(1) no
Ni(1) N(14) C(27) C(29) -11(1) no
Ni(1) N(15) C(29) C(27) -13(1) no
Ni(1) N(15) C(29) C(30) 169.4(8) no
Ni(2) N(4) N(3) C(6) 106.3(9) no
Ni(2) N(4) C(7) C(8) 168(1) no
Ni(2) N(4) C(7) C(9) -12(1) no
Ni(2) N(5) C(9) C(7) -7(1) no
Ni(2) N(5) C(9) C(10) 177(1) no
Ni(2) N(9) N(8) C(16) 103.1(9) no
Ni(2) N(9) C(17) C(18) 163.8(9) no
Ni(2) N(9) C(17) C(19) -15(1) no
Ni(2) N(10) C(19) C(17) -10(1) no
Ni(2) N(10) C(19) C(31) 172.7(9) no
Ni(2) N(11) C(21) C(22) -177(1) no
Ni(2) N(11) C(25) C(24) -179.8(9) no
Ni(2) N(11) C(25) C(26) 0(1) no
Ni(2) N(13) N(14) C(27) 118.8(8) no
Ni(2) N(13) C(26) N(12) 156.7(9) no
Ni(2) N(13) C(26) C(25) -22(1) no
Cl(2) O(8) O(13) O(12) -30(4) no
Cl(2) O(12) O(13) O(8) 28(4) no
Cl(3) O(14) O(15) O(16) 26(2) no
Cl(3) O(15) O(16) O(17) -38(4) no
Cl(3) O(16) O(15) O(14) -26(2) no
Cl(3) O(16) O(17) O(18) -41(2) no
Cl(3) O(17) O(16) O(15) 45(4) no
Cl(3) O(18) O(17) O(16) 41(2) no
Cl(4) O(20) O(26) O(24) -41(3) no
Cl(4) O(21) O(20) O(26) -43(8) no
Cl(4) O(22) O(23) O(24) 12(3) no
Cl(4) O(23) O(24) O(26) -19(7) no
Cl(4) O(24) O(23) O(22) -11(3) no
Cl(4) O(24) O(26) O(20) 40(4) no
Cl(4) O(26) O(20) O(21) 40(8) no
Cl(4) O(26) O(24) O(23) 17(6) no
O(1) N(5) Ni(2) N(4) 175(1) no
O(1) N(5) Ni(2) N(9) 153(1) no
O(1) N(5) Ni(2) N(10) 82(1) no
O(1) N(5) Ni(2) N(11) -16(1) no
O(1) N(5) Ni(2) N(13) -94(1) no
O(1) N(5) C(9) C(7) 178(1) no
O(1) N(5) C(9) C(10) 2(2) no
O(2) N(10) Ni(2) N(4) -103.5(8) no
O(2) N(10) Ni(2) N(5) -27.2(8) no
O(2) N(10) Ni(2) N(9) 167.2(8) no
O(2) N(10) Ni(2) N(11) 72.9(8) no
O(2) N(10) Ni(2) N(13) 139(1) no
O(2) N(10) C(19) C(17) -176.6(8) no
O(2) N(10) C(19) C(31) 6(2) no
O(3) N(15) Ni(1) N(1) -24.3(8) no
O(3) N(15) Ni(1) N(3) -102.5(8) no
O(3) N(15) Ni(1) N(6) 74.7(8) no
O(3) N(15) Ni(1) N(8) 140(1) no
O(3) N(15) Ni(1) N(14) 167.1(8) no
O(3) N(15) C(29) C(27) -176.3(8) no
O(3) N(15) C(29) C(30) 6(2) no
O(8) Cl(2) O(12) O(13) -21(3) no
O(8) Cl(2) O(13) O(12) 159(3) no
O(8) O(13) Cl(2) O(9) 55(2) no
O(8) O(13) Cl(2) O(10) 151(2) no
O(8) O(13) Cl(2) O(11) -80(2) no
O(8) O(13) Cl(2) O(12) -159(3) no
O(9) Cl(2) O(8) O(13) -130(2) no
O(9) Cl(2) O(12) O(13) 65(4) no
O(9) Cl(2) O(13) O(12) -146(2) no
O(10) Cl(2) O(8) O(13) -89(3) no
O(10) Cl(2) O(12) O(13) 133(2) no
O(10) Cl(2) O(13) O(12) -50(2) no
O(11) Cl(2) O(8) O(13) 121(1) no
O(11) Cl(2) O(12) O(13) -119(2) no
O(11) Cl(2) O(13) O(12) 78(2) no
O(12) Cl(2) O(8) O(13) 15(2) no
O(14) Cl(3) O(15) O(16) -142(3) no
O(14) Cl(3) O(16) O(15) 37(3) no
O(14) Cl(3) O(16) O(17) 175(4) no
O(14) Cl(3) O(17) O(16) -126(31) no
O(14) Cl(3) O(17) O(18) 0(32) no
O(14) Cl(3) O(18) O(17) -179.9992 no
O(14) O(15) Cl(3) O(16) 142(3) no
O(14) O(15) Cl(3) O(17) -173(4) no
O(14) O(15) Cl(3) O(18) -98(2) no
O(14) O(15) Cl(3) O(19) 71(5) no
O(14) O(15) O(16) O(17) -64(5) no
O(15) Cl(3) O(16) O(17) 138(4) no
O(15) Cl(3) O(17) O(16) -41(4) no
O(15) Cl(3) O(17) O(18) 85(3) no
O(15) Cl(3) O(18) O(17) -116(4) no
O(15) O(14) Cl(3) O(16) -36(3) no
O(15) O(14) Cl(3) O(17) 88(32) no
O(15) O(14) Cl(3) O(18) 88(3) no
O(15) O(14) Cl(3) O(19) -152(3) no
O(15) O(16) Cl(3) O(17) -138(4) no
O(15) O(16) Cl(3) O(18) -76(3) no
O(15) O(16) Cl(3) O(19) 151(3) no
O(15) O(16) O(17) O(18) 4(5) no
O(16) Cl(3) O(17) O(18) 126(2) no
O(16) Cl(3) O(18) O(17) -58(3) no
O(16) O(15) Cl(3) O(17) 45(4) no
O(16) O(15) Cl(3) O(18) 120(2) no
O(16) O(15) Cl(3) O(19) -72(5) no
O(16) O(17) Cl(3) O(18) -126(2) no
O(16) O(17) Cl(3) O(19) 113(2) no
O(17) O(16) Cl(3) O(18) 62(4) no
O(17) O(16) Cl(3) O(19) -71(4) no
O(17) O(18) Cl(3) O(19) 70(3) no
O(18) O(17) Cl(3) O(19) -121(2) no
O(20) Cl(4) O(22) O(23) -129(4) no
O(20) Cl(4) O(23) O(22) 132(4) no
O(20) Cl(4) O(23) O(24) -36(5) no
O(20) Cl(4) O(24) O(23) 153(4) no
O(20) Cl(4) O(24) O(26) -40(4) no
O(20) Cl(4) O(26) O(24) 124(5) no
O(20) O(21) Cl(4) O(22) -165(3) no
O(20) O(21) Cl(4) O(23) 123(4) no
O(20) O(21) Cl(4) O(24) 72(4) no
O(20) O(21) Cl(4) O(25) -64(3) no
O(20) O(21) Cl(4) O(26) 20(4) no
O(20) O(26) Cl(4) O(21) -20(4) no
O(20) O(26) Cl(4) O(22) -113(24) no
O(20) O(26) Cl(4) O(23) -133(4) no
O(20) O(26) Cl(4) O(24) -124(5) no
O(20) O(26) Cl(4) O(25) 100(4) no
O(20) O(26) O(24) O(23) 57(8) no
O(21) Cl(4) O(20) O(26) 154(5) no
O(21) Cl(4) O(22) O(23) -114(2) no
O(21) Cl(4) O(23) O(22) 78(2) no
O(21) Cl(4) O(23) O(24) -90(3) no
O(21) Cl(4) O(24) O(23) 107(3) no
O(21) Cl(4) O(24) O(26) -85(3) no
O(21) Cl(4) O(26) O(24) 104(3) no
O(21) O(20) Cl(4) O(22) 20(4) no
O(21) O(20) Cl(4) O(23) -87(4) no
O(21) O(20) Cl(4) O(24) -113(3) no
O(21) O(20) Cl(4) O(25) 129(3) no
O(21) O(20) Cl(4) O(26) -154(5) no
O(21) O(20) O(26) O(24) 0(10) no
O(22) Cl(4) O(20) O(26) 173(3) no
O(22) Cl(4) O(23) O(24) -168(3) no
O(22) Cl(4) O(24) O(23) 13(3) no
O(22) Cl(4) O(24) O(26) -179(3) no
O(22) Cl(4) O(26) O(24) 11(25) no
O(22) O(23) Cl(4) O(24) 168(3) no
O(22) O(23) Cl(4) O(25) -95(2) no
O(22) O(23) Cl(4) O(26) 178(2) no
O(22) O(23) O(24) O(26) -30(9) no
O(23) Cl(4) O(20) O(26) 67(5) no
O(23) Cl(4) O(24) O(26) 168(4) no
O(23) Cl(4) O(26) O(24) -9(3) no
O(23) O(22) Cl(4) O(24) -10(3) no
O(23) O(22) Cl(4) O(25) 126(2) no
O(23) O(22) Cl(4) O(26) -21(24) no
O(23) O(24) Cl(4) O(25) -116(3) no
O(23) O(24) Cl(4) O(26) -168(4) no
O(24) Cl(4) O(20) O(26) 41(3) no
O(24) O(23) Cl(4) O(25) 97(3) no
O(24) O(23) Cl(4) O(26) 10(3) no
O(24) O(26) Cl(4) O(25) -136(3) no
O(25) Cl(4) O(20) O(26) -78(4) no
O(25) Cl(4) O(24) O(26) 52(3) no
N(1) Ni(1) N(3) N(4) 164.2(7) no
N(1) Ni(1) N(3) C(6) 15.0(7) no
N(1) Ni(1) N(6) C(11) 79(1) no
N(1) Ni(1) N(6) C(15) -103.3(8) no
N(1) Ni(1) N(8) N(9) -100.6(7) no
N(1) Ni(1) N(8) C(16) 114.3(8) no
N(1) Ni(1) N(14) N(13) 93(2) no
N(1) Ni(1) N(14) C(27) -68(2) no
N(1) Ni(1) N(15) C(29) 174.0(8) no
N(1) C(1) C(2) C(3) -10(3) no
N(1) C(5) C(4) C(3) -1(3) no
N(1) C(5) C(6) N(3) 10(1) no
N(1) C(5) C(6) N(7) -163(1) no
N(2) C(16) N(8) N(9) 11(2) no
N(2) C(16) C(15) N(6) -166(1) no
N(2) C(16) C(15) C(14) 14(2) no
N(3) Ni(1) N(1) C(1) 177(1) no
N(3) Ni(1) N(1) C(5) -8.6(8) no
N(3) Ni(1) N(6) C(11) 144(2) no
N(3) Ni(1) N(6) C(15) -38(2) no
N(3) Ni(1) N(8) N(9) -23.1(7) no
N(3) Ni(1) N(8) C(16) -168.2(8) no
N(3) Ni(1) N(14) N(13) 68.9(7) no
N(3) Ni(1) N(14) C(27) -91.9(8) no
N(3) Ni(1) N(15) C(29) 95.8(8) no
N(3) N(4) Ni(2) N(5) 164.0(7) no
N(3) N(4) Ni(2) N(9) -21.4(7) no
N(3) N(4) Ni(2) N(10) -97.1(7) no
N(3) N(4) Ni(2) N(11) 101(2) no
N(3) N(4) Ni(2) N(13) 69.5(7) no
N(3) N(4) C(7) C(8) 10(2) no
N(3) N(4) C(7) C(9) -169.7(9) no
N(3) C(6) C(5) C(4) -167(1) no
N(4) Ni(2) N(5) C(9) 0.9(9) no
N(4) Ni(2) N(9) N(8) 68.7(7) no
N(4) Ni(2) N(9) C(17) -86.5(8) no
N(4) Ni(2) N(10) C(19) 90.8(9) no
N(4) Ni(2) N(11) C(21) 141(2) no
N(4) Ni(2) N(11) C(25) -41(2) no
N(4) Ni(2) N(13) N(14) -21.8(7) no
N(4) Ni(2) N(13) C(26) -168.9(8) no
N(4) N(3) Ni(1) N(6) 97(2) no
N(4) N(3) Ni(1) N(8) 69.6(7) no
N(4) N(3) Ni(1) N(14) -20.7(7) no
N(4) N(3) Ni(1) N(15) -97.4(7) no
N(4) N(3) C(6) N(7) 7(2) no
N(4) N(3) C(6) C(5) -166.8(8) no
N(4) C(7) C(9) N(5) 12(2) no
N(4) C(7) C(9) C(10) -172(1) no
N(5) Ni(2) N(4) C(7) 6.3(8) no
N(5) Ni(2) N(9) N(8) 89(2) no
N(5) Ni(2) N(9) C(17) -66(2) no
N(5) Ni(2) N(10) C(19) 167.2(9) no
N(5) Ni(2) N(11) C(21) 80(1) no
N(5) Ni(2) N(11) C(25) -101.6(8) no
N(5) Ni(2) N(13) N(14) -97.7(7) no
N(5) Ni(2) N(13) C(26) 115.2(8) no
N(5) C(9) C(7) C(8) -167(1) no
N(6) Ni(1) N(1) C(1) -13(1) no
N(6) Ni(1) N(1) C(5) 161.0(8) no
N(6) Ni(1) N(3) C(6) -52(2) no
N(6) Ni(1) N(8) N(9) 162.2(7) no
N(6) Ni(1) N(8) C(16) 17.1(7) no
N(6) Ni(1) N(14) N(13) -101.2(7) no
N(6) Ni(1) N(14) C(27) 98.1(8) no
N(6) Ni(1) N(15) C(29) -87.0(8) no
N(6) C(11) C(12) C(13) -4(2) no
N(6) C(15) C(14) C(13) 1(2) no
N(6) C(15) C(16) N(8) 12(1) no
N(7) C(6) C(5) C(4) 19(2) no
N(8) Ni(1) N(1) C(1) -93(1) no
N(8) Ni(1) N(1) C(5) 81.6(8) no
N(8) Ni(1) N(3) C(6) -79.7(8) no
N(8) Ni(1) N(6) C(11) 172(1) no
N(8) Ni(1) N(6) C(15) -9.9(7) no
N(8) Ni(1) N(14) N(13) -22.3(7) no
N(8) Ni(1) N(14) C(27) 176.9(8) no
N(8) Ni(1) N(15) C(29) -22(2) no
N(8) N(9) Ni(2) N(10) 163.4(7) no
N(8) N(9) Ni(2) N(11) -101.4(7) no
N(8) N(9) Ni(2) N(13) -23.7(7) no
N(8) N(9) C(17) C(18) 9(2) no
N(8) N(9) C(17) C(19) -170.2(8) no
N(8) C(16) C(15) C(14) -168(1) no
N(9) Ni(2) N(4) C(7) -179.1(8) no
N(9) Ni(2) N(5) C(9) -21(2) no
N(9) Ni(2) N(10) C(19) 1.6(8) no
N(9) Ni(2) N(11) C(21) -97(1) no
N(9) Ni(2) N(11) C(25) 81.2(7) no
N(9) Ni(2) N(13) N(14) 68.6(7) no
N(9) Ni(2) N(13) C(26) -78.5(8) no
N(9) N(8) Ni(1) N(14) 68.6(7) no
N(9) N(8) Ni(1) N(15) 95(1) no
N(9) N(8) C(16) C(15) -167.0(8) no
N(9) C(17) C(19) N(10) 17(2) no
N(9) C(17) C(19) C(31) -166(1) no
N(10) Ni(2) N(4) C(7) 105.3(8) no
N(10) Ni(2) N(5) C(9) -91(1) no
N(10) Ni(2) N(9) C(17) 8.2(7) no
N(10) Ni(2) N(11) C(21) -21(1) no
N(10) Ni(2) N(11) C(25) 157.3(7) no
N(10) Ni(2) N(13) N(14) 96(1) no
N(10) Ni(2) N(13) C(26) -51(2) no
N(10) C(19) C(17) C(18) -162(1) no
N(11) Ni(2) N(4) C(7) -57(2) no
N(11) Ni(2) N(5) C(9) 170.3(9) no
N(11) Ni(2) N(9) C(17) 103.5(8) no
N(11) Ni(2) N(10) C(19) -92.8(9) no
N(11) Ni(2) N(13) N(14) 164.4(7) no
N(11) Ni(2) N(13) C(26) 17.3(7) no
N(11) C(21) C(22) C(23) -4(2) no
N(11) C(25) C(24) C(23) -2(2) no
N(11) C(25) C(26) N(12) -165(1) no
N(11) C(25) C(26) N(13) 14(1) no
N(12) C(26) N(13) N(14) 10(2) no
N(12) C(26) C(25) C(24) 15(2) no
N(13) Ni(2) N(4) C(7) -88.1(8) no
N(13) Ni(2) N(5) C(9) 92(1) no
N(13) Ni(2) N(9) C(17) -178.8(8) no
N(13) Ni(2) N(10) C(19) -26(2) no
N(13) Ni(2) N(11) C(21) 173(1) no
N(13) Ni(2) N(11) C(25) -8.5(7) no
N(13) N(14) Ni(1) N(15) 164.4(7) no
N(13) N(14) C(27) C(28) 10(2) no
N(13) N(14) C(27) C(29) -172.0(8) no
N(13) C(26) C(25) C(24) -166(1) no
N(14) Ni(1) N(1) C(1) 153(2) no
N(14) Ni(1) N(1) C(5) -33(2) no
N(14) Ni(1) N(3) C(6) -169.9(8) no
N(14) Ni(1) N(6) C(11) -98(1) no
N(14) Ni(1) N(6) C(15) 79.6(8) no
N(14) Ni(1) N(8) C(16) -76.5(8) no
N(14) Ni(1) N(15) C(29) 5.5(8) no
N(14) N(13) C(26) C(25) -169.7(8) no
N(14) C(27) C(29) N(15) 15(1) no
N(14) C(27) C(29) C(30) -167(1) no
N(15) Ni(1) N(1) C(1) 83(1) no
N(15) Ni(1) N(1) C(5) -102.5(8) no
N(15) Ni(1) N(3) C(6) 113.4(8) no
N(15) Ni(1) N(6) C(11) -21(1) no
N(15) Ni(1) N(6) C(15) 156.4(8) no
N(15) Ni(1) N(8) C(16) -50(2) no
N(15) Ni(1) N(14) C(27) 3.7(7) no
N(15) C(29) C(27) C(28) -166(1) no
C(1) N(1) C(5) C(4) -5(2) no
C(1) N(1) C(5) C(6) 177(1) no
C(1) C(2) C(3) C(4) 3(3) no
C(2) C(1) N(1) C(5) 11(3) no
C(2) C(3) C(4) C(5) 2(3) no
C(3) C(4) C(5) C(6) 177(2) no
C(6) N(3) N(4) C(7) -97(1) no
C(8) C(7) C(9) C(10) 9(2) no
C(11) N(6) C(15) C(14) 1(2) no
C(11) N(6) C(15) C(16) -180(1) no
C(11) C(12) C(13) C(14) 5(2) no
C(12) C(11) N(6) C(15) 1(2) no
C(12) C(13) C(14) C(15) -3(2) no
C(13) C(14) C(15) C(16) -179(1) no
C(16) N(8) N(9) C(17) -103(1) no
C(18) C(17) C(19) C(31) 15(2) no
C(21) N(11) C(25) C(24) -1(2) no
C(21) N(11) C(25) C(26) 179(1) no
C(21) C(22) C(23) C(24) 1(2) no
C(22) C(21) N(11) C(25) 4(2) no
C(22) C(23) C(24) C(25) 1(2) no
C(23) C(24) C(25) C(26) 179(1) no
C(26) N(13) N(14) C(27) -95(1) no
C(28) C(27) C(29) C(30) 12(2) no
